data_4513856
loop_
_publ_author_name
'Montesinos-Magraner, Marc'
'Vila, Carlos'
'Rend\'on-Pati\~no, Alejandra'
'Blay, Gonzalo'
'Fern\'andez, Isabel'
'Mu\~noz, M. Carmen'
'Pedro, Jos\'e R.'

_publ_section_title
;
 Organocatalytic Enantioselective Friedel--Crafts Aminoalkylation of
 Indoles in the Carbocyclic Ring
;
_journal_issue 4
_journal_name_full 'ACS Catalysis'
_journal_page_first 2689
_journal_paper_doi 10.1021/acscatal.6b00260
_journal_volume 6
_journal_year 2016
_chemical_absolute_configuration ad
_chemical_formula_sum 'C29 H29 N3 O6 S'
_chemical_formula_weight 547.61
_chemical_name_systematic
;
 ?
;
_space_group_crystal_system orthorhombic
_space_group_IT_number 19
_space_group_name_Hall 'P 2ac 2ab'
_space_group_name_H-M_alt 'P 21 21 21'
_symmetry_space_group_name_Hall 'P 2ac 2ab'
_symmetry_space_group_name_H-M 'P 21 21 21'
_atom_sites_solution_hydrogens mixed
_audit_creation_method SHELXL-2014
_cell_angle_alpha 90
_cell_angle_beta 90
_cell_angle_gamma 90
_cell_formula_units_Z 4
_cell_length_a 8.5920(2)
_cell_length_b 11.3280(3)
_cell_length_c 27.7780(5)
_cell_measurement_reflns_used 6400
_cell_measurement_temperature 293(2)
_cell_measurement_theta_max 27.485
_cell_measurement_theta_min 0.998
_cell_volume 2703.64(11)
_computing_cell_refinement 'HKL DENZO'
_computing_data_collection COLLECT
_computing_data_reduction 'HKL DENZO and SCALEPACK'
_computing_structure_refinement 'SHELXL-2014 (Sheldrick, 2014)'
_computing_structure_solution SHELXS-2014
_diffrn_ambient_temperature 293(2)
_diffrn_measured_fraction_theta_full 0.993
_diffrn_measured_fraction_theta_max 0.993
_diffrn_measurement_device_type KappaCCD
_diffrn_radiation_type MoK\a
_diffrn_radiation_wavelength 0.71073
_diffrn_reflns_av_R_equivalents 0.0476
_diffrn_reflns_av_unetI/netI 0.0719
_diffrn_reflns_Laue_measured_fraction_full 0.993
_diffrn_reflns_Laue_measured_fraction_max 0.993
_diffrn_reflns_limit_h_max 11
_diffrn_reflns_limit_h_min -11
_diffrn_reflns_limit_k_max 14
_diffrn_reflns_limit_k_min -14
_diffrn_reflns_limit_l_max 36
_diffrn_reflns_limit_l_min -36
_diffrn_reflns_number 12178
_diffrn_reflns_point_group_measured_fraction_full 0.996
_diffrn_reflns_point_group_measured_fraction_max 0.991
_diffrn_reflns_theta_full 25.242
_diffrn_reflns_theta_max 27.519
_diffrn_reflns_theta_min 2.976
_exptl_absorpt_coefficient_mu 0.168
_exptl_absorpt_correction_T_max 0.9933
_exptl_absorpt_correction_T_min 0.9801
_exptl_absorpt_correction_type empirical
_exptl_absorpt_process_details 'Empirical absorption correction:XABS2'
_exptl_crystal_colour colorless
_exptl_crystal_density_diffrn 1.345
_exptl_crystal_description prismatic
_exptl_crystal_F_000 1152
_exptl_crystal_size_max 0.120
_exptl_crystal_size_mid 0.040
_exptl_crystal_size_min 0.040
_refine_diff_density_max 0.212
_refine_diff_density_min -0.295
_refine_diff_density_rms 0.046
_refine_ls_abs_structure_details
;
 Flack x determined using 1219 quotients [(I+)-(I-)]/[(I+)+(I-)]
 (Parsons, Flack and Wagner, Acta Cryst. B69 (2013) 249-259).
;
_refine_ls_abs_structure_Flack 0.01(4)
_refine_ls_extinction_method none
_refine_ls_goodness_of_fit_ref 0.744
_refine_ls_hydrogen_treatment mixed
_refine_ls_matrix_type full
_refine_ls_number_parameters 360
_refine_ls_number_reflns 6176
_refine_ls_number_restraints 0
_refine_ls_restrained_S_all 0.744
_refine_ls_R_factor_all 0.1071
_refine_ls_R_factor_gt 0.0440
_refine_ls_shift/su_max 0.001
_refine_ls_shift/su_mean 0.000
_refine_ls_structure_factor_coef Fsqd
_refine_ls_weighting_details 'w=1/[\s^2^(Fo^2^)+(0.1243P)^2^] where P=(Fo^2^+2Fc^2^)/3'
_refine_ls_weighting_scheme calc
_refine_ls_wR_factor_gt 0.1128
_refine_ls_wR_factor_ref 0.1539
_reflns_Friedel_coverage 0.760
_reflns_Friedel_fraction_full 0.999
_reflns_Friedel_fraction_max 0.988
_reflns_number_gt 3463
_reflns_number_total 6176
_reflns_threshold_expression 'I > 2\s(I)'
_cod_data_source_file cs6b00260_si_002.cif
_cod_data_source_block shelx
_cod_depositor_comments 'Adding full bibliography for 4513855--4513857.cif.'
_cod_database_code 4513856
_shelx_space_group_comment
;
The symmetry employed for this shelxl refinement is uniquely defined
by the following loop, which should always be used as a source of
symmetry information in preference to the above space-group names.
They are only intended as comments.
;
_shelx_estimated_absorpt_t_min 0.980
_shelx_estimated_absorpt_t_max 0.993
_shelxl_version_number 2014-1

loop_
_space_group_symop_operation_xyz
'x, y, z'
'-x+1/2, -y, z+1/2'
'x+1/2, -y+1/2, -z'
'-x, y+1/2, -z+1/2'

loop_
_atom_site_label
_atom_site_type_symbol
_atom_site_fract_x
_atom_site_fract_y
_atom_site_fract_z
_atom_site_U_iso_or_equiv
_atom_site_adp_type
_atom_site_occupancy
_atom_site_site_symmetry_order
_atom_site_calc_flag
_atom_site_refinement_flags_posn
_atom_site_refinement_flags_adp
S S -0.67541(14) -0.33440(10) -0.16813(4) 0.0521(3) Uani 1 1 d . .
O1 O -0.4857(4) 0.0145(3) -0.20016(11) 0.0625(8) Uani 1 1 d . .
O2 O -0.4005(3) -0.1948(2) -0.06627(11) 0.0546(8) Uani 1 1 d . .
O3 O -0.3544(4) -0.0039(3) -0.08810(12) 0.0631(8) Uani 1 1 d . .
O4 O -0.6872(3) -0.2058(2) -0.19109(9) 0.0467(7) Uani 1 1 d . .
O5 O -0.7314(4) -0.3299(3) -0.12029(11) 0.0640(9) Uani 1 1 d . .
O6 O -0.7406(5) -0.4189(3) -0.19968(13) 0.0756(10) Uani 1 1 d . .
N1 N -0.5369(4) 0.1808(3) -0.15645(13) 0.0538(9) Uani 1 1 d . .
N2 N -0.5822(5) -0.0946(3) -0.10420(12) 0.0481(9) Uani 1 1 d . .
H2N H -0.640(6) -0.160(4) -0.1020(15) 0.054(13) Uiso 1 1 d . .
N3 N -1.2032(5) -0.1260(4) -0.22883(14) 0.0594(11) Uani 1 1 d . .
H3N H -1.291(8) -0.089(5) -0.2301(17) 0.072(17) Uiso 1 1 d . .
C1 C -0.6550(5) 0.0060(3) -0.12770(13) 0.0424(9) Uani 1 1 d . .
C2 C -0.6805(5) 0.1091(4) -0.09372(14) 0.0468(10) Uani 1 1 d . .
C3 C -0.7547(6) 0.1131(5) -0.05012(16) 0.0637(13) Uani 1 1 d . .
H3 H -0.7963 0.0452 -0.0363 0.076 Uiso 1 1 calc R U
C4 C -0.7661(8) 0.2224(7) -0.0271(2) 0.091(2) Uani 1 1 d . .
H4 H -0.8183 0.2278 0.0022 0.109 Uiso 1 1 calc R U
C5 C -0.7022(9) 0.3205(6) -0.0467(3) 0.097(2) Uani 1 1 d . .
H5 H -0.7110 0.3922 -0.0305 0.116 Uiso 1 1 calc R U
C6 C -0.6237(7) 0.3164(5) -0.0903(3) 0.0828(18) Uani 1 1 d . .
H6 H -0.5801 0.3840 -0.1038 0.099 Uiso 1 1 calc R U
C7 C -0.6126(5) 0.2085(4) -0.11292(17) 0.0538(11) Uani 1 1 d . .
C8 C -0.5451(5) 0.0627(4) -0.16602(15) 0.0459(10) Uani 1 1 d . .
C9 C -0.4531(7) 0.2639(5) -0.18628(19) 0.0772(17) Uani 1 1 d . .
H9A H -0.5238 0.3267 -0.1954 0.093 Uiso 1 1 calc R U
H9B H -0.4215 0.2238 -0.2156 0.093 Uiso 1 1 calc R U
C10 C -0.3103(6) 0.3187(4) -0.16350(16) 0.0540(10) Uani 1 1 d . .
C11 C -0.2397(6) 0.4110(4) -0.18758(18) 0.0581(12) Uani 1 1 d . .
H11 H -0.2817 0.4387 -0.2163 0.070 Uiso 1 1 calc R U
C12 C -0.1060(6) 0.4627(5) -0.1689(2) 0.0752(15) Uani 1 1 d . .
H12 H -0.0590 0.5249 -0.1851 0.090 Uiso 1 1 calc R U
C13 C -0.0438(7) 0.4228(5) -0.1271(2) 0.0775(16) Uani 1 1 d . .
H13 H 0.0456 0.4579 -0.1147 0.093 Uiso 1 1 calc R U
C14 C -0.1122(6) 0.3309(5) -0.1029(2) 0.0700(13) Uani 1 1 d . .
H14 H -0.0701 0.3046 -0.0740 0.084 Uiso 1 1 calc R U
C15 C -0.2429(6) 0.2775(4) -0.12134(18) 0.0634(13) Uani 1 1 d . .
H15 H -0.2865 0.2133 -0.1054 0.076 Uiso 1 1 calc R U
C16 C -0.4366(6) -0.0893(4) -0.08589(14) 0.0481(10) Uani 1 1 d . .
C17 C -0.2437(5) -0.2181(4) -0.04557(16) 0.0571(12) Uani 1 1 d . .
C18 C -0.2581(8) -0.3435(6) -0.0288(3) 0.097(2) Uani 1 1 d . .
H18A H -0.3357 -0.3482 -0.0040 0.116 Uiso 1 1 calc R U
H18B H -0.1599 -0.3697 -0.0163 0.116 Uiso 1 1 calc R U
H18C H -0.2880 -0.3927 -0.0553 0.116 Uiso 1 1 calc R U
C19 C -0.1229(7) -0.2093(6) -0.0849(2) 0.0831(18) Uani 1 1 d . .
H19A H -0.1472 -0.2645 -0.1100 0.100 Uiso 1 1 calc R U
H19B H -0.0221 -0.2272 -0.0718 0.100 Uiso 1 1 calc R U
H19C H -0.1225 -0.1307 -0.0978 0.100 Uiso 1 1 calc R U
C20 C -0.2161(9) -0.1354(7) -0.0044(2) 0.101(2) Uani 1 1 d . .
H20A H -0.2983 -0.1438 0.0187 0.122 Uiso 1 1 calc R U
H20B H -0.2140 -0.0557 -0.0161 0.122 Uiso 1 1 calc R U
H20C H -0.1182 -0.1538 0.0105 0.122 Uiso 1 1 calc R U
C21 C -0.8047(5) -0.0316(3) -0.15398(13) 0.0404(9) Uani 1 1 d . .
C22 C -0.9355(5) 0.0438(4) -0.15174(14) 0.0464(10) Uani 1 1 d . .
H22 H -0.9279 0.1126 -0.1336 0.056 Uiso 1 1 calc R U
C23 C -1.0732(5) 0.0208(4) -0.17491(15) 0.0511(11) Uani 1 1 d . .
H23 H -1.1570 0.0724 -0.1725 0.061 Uiso 1 1 calc R U
C24 C -1.0834(5) -0.0812(4) -0.20182(14) 0.0457(10) Uani 1 1 d . .
C25 C -0.9572(5) -0.1602(4) -0.20635(13) 0.0437(9) Uani 1 1 d . .
C26 C -0.8190(5) -0.1318(3) -0.18229(13) 0.0429(9) Uani 1 1 d . .
C27 C -1.1544(6) -0.2266(5) -0.25055(17) 0.0643(13) Uani 1 1 d . .
H27 H -1.2145 -0.2723 -0.2713 0.077 Uiso 1 1 calc R U
C28 C -1.0070(6) -0.2510(4) -0.23790(15) 0.0552(12) Uani 1 1 d . .
H28 H -0.9485 -0.3154 -0.2480 0.066 Uiso 1 1 calc R U
C29 C -0.4748(6) -0.3476(5) -0.1695(2) 0.0717(14) Uani 1 1 d . .
H29A H -0.4293 -0.2905 -0.1482 0.086 Uiso 1 1 calc R U
H29B H -0.4382 -0.3340 -0.2017 0.086 Uiso 1 1 calc R U
H29C H -0.4456 -0.4256 -0.1595 0.086 Uiso 1 1 calc R U

loop_
_atom_site_aniso_label
_atom_site_aniso_U_11
_atom_site_aniso_U_22
_atom_site_aniso_U_33
_atom_site_aniso_U_23
_atom_site_aniso_U_13
_atom_site_aniso_U_12
S 0.0519(7) 0.0428(6) 0.0618(6) -0.0041(5) 0.0036(5) 0.0008(5)
O1 0.0541(19) 0.072(2) 0.0616(17) -0.0081(17) 0.0113(15) -0.0088(17)
O2 0.0471(17) 0.0472(18) 0.0695(18) 0.0144(15) -0.0102(14) 0.0028(14)
O3 0.051(2) 0.0505(18) 0.088(2) 0.0105(16) -0.0143(16) -0.0080(16)
O4 0.0392(15) 0.0483(16) 0.0526(14) -0.0033(12) 0.0058(13) 0.0010(14)
O5 0.075(2) 0.0538(19) 0.0629(18) 0.0056(15) 0.0131(16) -0.0025(18)
O6 0.085(3) 0.053(2) 0.089(2) -0.0218(17) -0.006(2) -0.0066(19)
N1 0.054(2) 0.045(2) 0.062(2) 0.0085(17) -0.0080(18) -0.0084(18)
N2 0.044(2) 0.041(2) 0.060(2) 0.0038(16) -0.0076(17) -0.0008(18)
N3 0.044(2) 0.064(3) 0.070(2) 0.005(2) -0.016(2) -0.001(2)
C1 0.043(2) 0.038(2) 0.046(2) 0.0019(16) -0.0031(17) 0.0011(19)
C2 0.043(2) 0.046(2) 0.051(2) -0.0019(18) -0.011(2) 0.005(2)
C3 0.065(3) 0.076(3) 0.050(2) -0.005(2) -0.004(2) 0.017(3)
C4 0.084(5) 0.119(6) 0.071(3) -0.043(4) -0.017(3) 0.029(4)
C5 0.092(5) 0.078(4) 0.121(5) -0.047(4) -0.029(4) 0.015(4)
C6 0.080(4) 0.053(3) 0.115(5) -0.016(3) -0.022(4) 0.003(3)
C7 0.053(3) 0.042(2) 0.066(3) -0.003(2) -0.016(2) 0.001(2)
C8 0.036(2) 0.051(3) 0.050(2) 0.000(2) -0.0046(19) -0.0015(19)
C9 0.082(4) 0.069(3) 0.081(3) 0.030(3) -0.023(3) -0.034(3)
C10 0.053(3) 0.044(2) 0.065(2) 0.000(2) 0.001(2) -0.005(2)
C11 0.058(3) 0.044(2) 0.072(3) 0.003(2) 0.015(2) -0.001(2)
C12 0.056(3) 0.059(3) 0.110(4) 0.005(3) 0.014(3) -0.015(3)
C13 0.053(3) 0.070(3) 0.110(4) -0.012(3) -0.003(3) -0.012(3)
C14 0.057(3) 0.069(3) 0.085(3) -0.006(3) -0.009(3) -0.006(3)
C15 0.060(3) 0.057(3) 0.073(3) 0.009(2) -0.009(2) -0.011(3)
C16 0.048(3) 0.044(2) 0.053(2) 0.0029(19) -0.004(2) 0.002(2)
C17 0.042(2) 0.069(3) 0.061(3) 0.016(2) -0.006(2) 0.004(2)
C18 0.067(4) 0.093(4) 0.131(5) 0.057(4) -0.006(3) 0.020(4)
C19 0.064(3) 0.104(5) 0.082(3) 0.028(3) 0.009(3) 0.019(3)
C20 0.095(5) 0.134(6) 0.074(3) -0.013(4) -0.035(3) 0.036(4)
C21 0.033(2) 0.041(2) 0.047(2) 0.0035(17) 0.0025(17) 0.0024(17)
C22 0.044(2) 0.046(2) 0.049(2) -0.0001(18) -0.0025(19) 0.000(2)
C23 0.042(2) 0.051(3) 0.061(3) 0.010(2) -0.001(2) 0.007(2)
C24 0.041(2) 0.048(2) 0.049(2) 0.0085(19) -0.0041(19) -0.006(2)
C25 0.038(2) 0.049(2) 0.044(2) 0.0051(19) 0.0012(17) -0.005(2)
C26 0.038(2) 0.045(2) 0.0460(19) 0.0045(16) 0.0046(19) 0.0020(19)
C27 0.059(3) 0.067(3) 0.066(3) 0.000(3) -0.020(3) -0.011(3)
C28 0.051(3) 0.056(3) 0.059(2) -0.002(2) -0.005(2) -0.008(2)
C29 0.066(3) 0.063(3) 0.087(3) -0.003(3) 0.000(3) 0.020(3)

loop_
_atom_type_symbol
_atom_type_description
_atom_type_scat_dispersion_real
_atom_type_scat_dispersion_imag
_atom_type_scat_source
C C 0.0033 0.0016 'International Tables Vol C Tables 4.2.6.8 and 6.1.1.4'
H H 0.0000 0.0000 'International Tables Vol C Tables 4.2.6.8 and 6.1.1.4'
O O 0.0106 0.0060 'International Tables Vol C Tables 4.2.6.8 and 6.1.1.4'
N N 0.0061 0.0033 'International Tables Vol C Tables 4.2.6.8 and 6.1.1.4'
S S 0.1246 0.1234 'International Tables Vol C Tables 4.2.6.8 and 6.1.1.4'

loop_
_geom_angle_atom_site_label_1
_geom_angle_atom_site_label_2
_geom_angle_atom_site_label_3
_geom_angle
O6 S O5 118.2(2)
O6 S O4 110.22(19)
O5 S O4 108.74(17)
O6 S C29 108.8(3)
O5 S C29 111.3(2)
O4 S C29 97.6(2)
C16 O2 C17 121.4(3)
C26 O4 S 121.2(2)
C8 N1 C7 111.2(4)
C8 N1 C9 123.5(4)
C7 N1 C9 125.2(4)
C16 N2 C1 122.2(4)
C16 N2 H2N 121(3)
C1 N2 H2N 116(3)
C24 N3 C27 108.9(4)
C24 N3 H3N 120(4)
C27 N3 H3N 131(4)
N2 C1 C2 112.7(3)
N2 C1 C21 110.8(3)
C2 C1 C21 112.8(3)
N2 C1 C8 111.6(3)
C2 C1 C8 101.2(3)
C21 C1 C8 107.2(3)
C7 C2 C3 120.9(4)
C7 C2 C1 109.1(4)
C3 C2 C1 130.0(4)
C2 C3 C4 117.8(6)
C2 C3 H3 121.1
C4 C3 H3 121.1
C5 C4 C3 121.0(6)
C5 C4 H4 119.5
C3 C4 H4 119.5
C6 C5 C4 121.4(6)
C6 C5 H5 119.3
C4 C5 H5 119.3
C5 C6 C7 117.5(6)
C5 C6 H6 121.3
C7 C6 H6 121.3
C2 C7 C6 121.4(5)
C2 C7 N1 110.3(4)
C6 C7 N1 128.4(5)
O1 C8 N1 125.0(4)
O1 C8 C1 127.2(4)
N1 C8 C1 107.5(4)
N1 C9 C10 115.5(4)
N1 C9 H9A 108.4
C10 C9 H9A 108.4
N1 C9 H9B 108.4
C10 C9 H9B 108.4
H9A C9 H9B 107.5
C11 C10 C15 118.7(5)
C11 C10 C9 117.6(4)
C15 C10 C9 123.6(4)
C10 C11 C12 120.0(5)
C10 C11 H11 120.0
C12 C11 H11 120.0
C13 C12 C11 120.4(5)
C13 C12 H12 119.8
C11 C12 H12 119.8
C12 C13 C14 120.2(5)
C12 C13 H13 119.9
C14 C13 H13 119.9
C13 C14 C15 120.1(5)
C13 C14 H14 119.9
C15 C14 H14 119.9
C14 C15 C10 120.5(5)
C14 C15 H15 119.7
C10 C15 H15 119.7
O3 C16 O2 126.8(4)
O3 C16 N2 124.2(4)
O2 C16 N2 109.0(4)
O2 C17 C19 109.4(4)
O2 C17 C20 109.2(4)
C19 C17 C20 113.7(5)
O2 C17 C18 102.3(4)
C19 C17 C18 110.1(5)
C20 C17 C18 111.6(5)
C17 C18 H18A 109.5
C17 C18 H18B 109.5
H18A C18 H18B 109.5
C17 C18 H18C 109.5
H18A C18 H18C 109.5
H18B C18 H18C 109.5
C17 C19 H19A 109.5
C17 C19 H19B 109.5
H19A C19 H19B 109.5
C17 C19 H19C 109.5
H19A C19 H19C 109.5
H19B C19 H19C 109.5
C17 C20 H20A 109.5
C17 C20 H20B 109.5
H20A C20 H20B 109.5
C17 C20 H20C 109.5
H20A C20 H20C 109.5
H20B C20 H20C 109.5
C26 C21 C22 116.7(4)
C26 C21 C1 124.8(4)
C22 C21 C1 118.5(3)
C23 C22 C21 123.4(4)
C23 C22 H22 118.3
C21 C22 H22 118.3
C22 C23 C24 118.0(4)
C22 C23 H23 121.0
C24 C23 H23 121.0
N3 C24 C23 130.9(4)
N3 C24 C25 107.0(4)
C23 C24 C25 122.0(4)
C26 C25 C24 117.6(4)
C26 C25 C28 135.9(4)
C24 C25 C28 106.4(4)
C21 C26 C25 122.3(4)
C21 C26 O4 120.4(4)
C25 C26 O4 117.1(3)
C28 C27 N3 110.3(4)
C28 C27 H27 124.8
N3 C27 H27 124.8
C27 C28 C25 107.3(4)
C27 C28 H28 126.3
C25 C28 H28 126.3
S C29 H29A 109.5
S C29 H29B 109.5
H29A C29 H29B 109.5
S C29 H29C 109.5
H29A C29 H29C 109.5
H29B C29 H29C 109.5

loop_
_geom_bond_atom_site_label_1
_geom_bond_atom_site_label_2
_geom_bond_distance
S O6 1.413(3)
S O5 1.414(3)
S O4 1.594(3)
S C29 1.731(5)
O1 C8 1.207(5)
O2 C16 1.350(5)
O2 C17 1.488(5)
O3 C16 1.199(5)
O4 C26 1.430(5)
N1 C8 1.365(6)
N1 C7 1.409(6)
N1 C9 1.446(6)
N2 C16 1.351(6)
N2 C1 1.455(5)
N2 H2N 0.90(5)
N3 C24 1.371(6)
N3 C27 1.356(7)
N3 H3N 0.86(6)
C1 C2 1.517(6)
C1 C21 1.539(6)
C1 C8 1.561(6)
C2 C7 1.376(6)
C2 C3 1.370(6)
C3 C4 1.397(8)
C3 H3 0.9300
C4 C5 1.354(10)
C4 H4 0.9300
C5 C6 1.388(10)
C5 H5 0.9300
C6 C7 1.378(7)
C6 H6 0.9300
C9 C10 1.514(7)
C9 H9A 0.9700
C9 H9B 0.9700
C10 C11 1.382(6)
C10 C15 1.387(7)
C11 C12 1.390(7)
C11 H11 0.9300
C12 C13 1.356(8)
C12 H12 0.9300
C13 C14 1.371(8)
C13 H13 0.9300
C14 C15 1.375(7)
C14 H14 0.9300
C15 H15 0.9300
C17 C19 1.510(7)
C17 C20 1.496(8)
C17 C18 1.500(7)
C18 H18A 0.9600
C18 H18B 0.9600
C18 H18C 0.9600
C19 H19A 0.9600
C19 H19B 0.9600
C19 H19C 0.9600
C20 H20A 0.9600
C20 H20B 0.9600
C20 H20C 0.9600
C21 C26 1.387(6)
C21 C22 1.413(6)
C22 C23 1.372(6)
C22 H22 0.9300
C23 C24 1.379(6)
C23 H23 0.9300
C24 C25 1.412(6)
C25 C26 1.400(6)
C25 C28 1.417(6)
C27 C28 1.343(7)
C27 H27 0.9300
C28 H28 0.9300
C29 H29A 0.9600
C29 H29B 0.9600
C29 H29C 0.9600
